data_1521663
loop_
_publ_author_name
'Narducci, A.A.'
'Ibers, J.A.'

_publ_section_title
;
 Syntheses, crystal structures, and band gaps of Cs2 Cd3 Te4 and Rb2Cd3
 Te4
;
_journal_name_full 'Journal of Alloys Compd.'
_journal_page_first 170
_journal_page_last 174
_journal_volume 306
_journal_year 2000
_chemical_formula_sum 'Cd3 Rb2 Te4'
_chemical_name_systematic 'Rb2 Cd3 Te4'
_space_group_IT_number 15
_symmetry_space_group_name_Hall '-C 2yc'
_symmetry_space_group_name_H-M 'C 1 2/c 1'
_cell_angle_alpha 90
_cell_angle_beta 116.249
_cell_angle_gamma 90
_cell_formula_units_Z 8
_cell_length_a 14.424
_cell_length_b 15.35
_cell_length_c 12.864
_cell_volume 2554.493
_citation_journal_id_ASTM JALCEU
_cod_data_source_file Narducci_JALCEU_2000_1367.cif
_cod_data_source_block Cd3Rb2Te4
_cod_database_code 1521663

loop_
_symmetry_equiv_pos_as_xyz
x,y,z
-x,y,-z+1/2
-x,-y,-z
x,-y,z-1/2
x+1/2,y+1/2,z
-x+1/2,y+1/2,-z+1/2
-x+1/2,-y+1/2,-z
x+1/2,-y+1/2,z-1/2

loop_
_atom_site_label
_atom_site_type_symbol
_atom_site_fract_x
_atom_site_fract_y
_atom_site_fract_z
_atom_site_occupancy
_atom_site_U_iso_or_equiv
Rb2 Rb+1 0 0.50124 0.25 1 0.0
Te2 Te-2 0.25086 0.14191 0.12288 1 0.0
Cd1 Cd+2 0.1196 0.25973 0.45719 1 0.0
Te1 Te-2 0.25043 0.36685 0.39114 1 0.0
Te3 Te-2 0.48366 0.13722 0.00046 1 0.0
Te5 Te-2 0 0.88305 0.25 1 0.0
Cd2 Cd+2 0.14789 0.25979 0.19827 1 0.0
Cd3 Cd+2 0.38672 0.26089 0.08961 1 0.0
Te4 Te-2 0 0.15451 0.25 1 0.0
Rb1 Rb+1 0.24726 0.00241 0.36378 1 0.0
Rb3 Rb+1 0 0 0 1 0.0
